data_1532680
loop_
_publ_author_name
'Wawrzynska, E.'
'Szytula, A.'
'Penc, B.'
'Hernandez-Velasco, J.'
'Zygmunt, A.'

_publ_section_title
;
 Magnetic structures of R3 Cu4 Ge4 (R = Tb, Dy, Ho, Er)
;
_journal_name_full 'Journal of Magnetism and Magnetic Materials'
_journal_page_first 192
_journal_page_last 201
_journal_volume 264
_journal_year 2003
_chemical_formula_sum 'Cu4 Dy3 Ge4'
_chemical_name_systematic 'Dy3 Cu4 Ge4'
_space_group_IT_number 71
_symmetry_space_group_name_Hall '-I 2 2'
_symmetry_space_group_name_H-M 'I m m m'
_cell_angle_alpha 90
_cell_angle_beta 90
_cell_angle_gamma 90
_cell_formula_units_Z 2
_cell_length_a 13.8817
_cell_length_b 6.6264
_cell_length_c 4.1804
_cell_volume 384.537
_citation_journal_id_ASTM JMMMDC
_cod_data_source_file Wawrzynska_JMMMDC_2003_831.cif
_cod_data_source_block Cu4Dy3Ge4
_cod_database_code 1532680

loop_
_symmetry_equiv_pos_as_xyz
x,y,z
-x,-y,z
x,-y,-z
-x,y,-z
-x,-y,-z
x,y,-z
-x,y,z
x,-y,z
x+1/2,y+1/2,z+1/2
-x+1/2,-y+1/2,z+1/2
x+1/2,-y+1/2,-z+1/2
-x+1/2,y+1/2,-z+1/2
-x+1/2,-y+1/2,-z+1/2
x+1/2,y+1/2,-z+1/2
-x+1/2,y+1/2,z+1/2
x+1/2,-y+1/2,z+1/2

loop_
_atom_site_label
_atom_site_type_symbol
_atom_site_fract_x
_atom_site_fract_y
_atom_site_fract_z
_atom_site_occupancy
_atom_site_U_iso_or_equiv
Cu1 Cu 0.3288 0.184 0 1 0.0
Dy2 Dy 0.1324 0 0 1 0.0
Ge1 Ge 0.217 0.5 0 1 0.0
Dy1 Dy 0.5 0 0.5 1 0.0
Ge2 Ge 0 0.192 0.5 1 0.0
